data_7106189
loop_
_publ_author_name
'Hui Li'
'Louisa J. Hope-Weeks'
'Clemens Krempner'

_publ_section_title
;
 A supramolecular approach to zwitterionic alkaline metal silanides and
 formation of heterobimetallic silanides
;
_journal_name_full Chem.Commun.
_journal_page_first 4117
_journal_paper_doi 10.1039/c1cc10148j
_journal_volume 47
_journal_year 2011
_chemical_formula_sum 'C15 H Li O6 Si4'
_chemical_formula_weight 396.46
_chemical_name_systematic
;
?
;
_space_group_IT_number 15
_symmetry_space_group_name_Hall '-C 2yc'
_symmetry_space_group_name_H-M 'C 1 2/c 1'
_atom_sites_solution_hydrogens geom
_atom_sites_solution_primary direct
_atom_sites_solution_secondary difmap
_audit_creation_method SHELXL-97
_cell_angle_alpha 90.00
_cell_angle_beta 117.9710(10)
_cell_angle_gamma 90.00
_cell_formula_units_Z 8
_cell_length_a 34.560(2)
_cell_length_b 9.6993(7)
_cell_length_c 17.1971(12)
_cell_measurement_temperature 150(2)
_cell_volume 5091.2(6)
_computing_structure_refinement 'SHELXL-97 (Sheldrick, 2008)'
_computing_structure_solution 'SHELXS-97 (Sheldrick, 2008)'
_diffrn_ambient_temperature 150(2)
_diffrn_measured_fraction_theta_full 1.000
_diffrn_measured_fraction_theta_max 1.000
_diffrn_radiation_monochromator graphite
_diffrn_radiation_source 'fine-focus sealed tube'
_diffrn_radiation_type MoK\a
_diffrn_radiation_wavelength 0.71073
_diffrn_reflns_av_R_equivalents 0.0385
_diffrn_reflns_av_sigmaI/netI 0.0259
_diffrn_reflns_limit_h_max 38
_diffrn_reflns_limit_h_min -38
_diffrn_reflns_limit_k_max 10
_diffrn_reflns_limit_k_min -10
_diffrn_reflns_limit_l_max 19
_diffrn_reflns_limit_l_min -19
_diffrn_reflns_number 21754
_diffrn_reflns_theta_full 23.73
_diffrn_reflns_theta_max 23.73
_diffrn_reflns_theta_min 1.33
_exptl_absorpt_coefficient_mu 0.253
_exptl_absorpt_correction_T_max 0.9563
_exptl_absorpt_correction_T_min 0.9115
_exptl_crystal_density_diffrn 1.034
_exptl_crystal_density_method 'not measured'
_exptl_crystal_F_000 1584
_exptl_crystal_size_max 0.37
_exptl_crystal_size_mid 0.21
_exptl_crystal_size_min 0.18
_refine_diff_density_max 0.291
_refine_diff_density_min -0.215
_refine_diff_density_rms 0.040
_refine_ls_extinction_coef 0.00000(7)
_refine_ls_extinction_expression Fc^*^=kFc[1+0.001xFc^2^\l^3^/sin(2\q)]^-1/4^
_refine_ls_extinction_method SHELXL
_refine_ls_goodness_of_fit_ref 1.036
_refine_ls_hydrogen_treatment mixed
_refine_ls_matrix_type full
_refine_ls_number_parameters 245
_refine_ls_number_reflns 3859
_refine_ls_number_restraints 0
_refine_ls_restrained_S_all 1.036
_refine_ls_R_factor_all 0.0401
_refine_ls_R_factor_gt 0.0311
_refine_ls_shift/su_max 3.483
_refine_ls_shift/su_mean 0.014
_refine_ls_structure_factor_coef Fsqd
_refine_ls_weighting_details 'calc w=1/[\s^2^(Fo^2^)+(0.0329P)^2^+4.8777P] where P=(Fo^2^+2Fc^2^)/3'
_refine_ls_weighting_scheme calc
_refine_ls_wR_factor_gt 0.0728
_refine_ls_wR_factor_ref 0.0775
_reflns_number_gt 3238
_reflns_number_total 3859
_reflns_threshold_expression >2sigma(I)
_cod_data_source_file c1cc10148j.txt
_cod_data_source_block ljhw_krempner_2_0m
_cod_original_cell_volume 5091.3(6)
_cod_database_code 7106189

loop_
_symmetry_equiv_pos_as_xyz
'x, y, z'
'-x, y, -z+1/2'
'x+1/2, y+1/2, z'
'-x+1/2, y+1/2, -z+1/2'
'-x, -y, -z'
'x, -y, z-1/2'
'-x+1/2, -y+1/2, -z'
'x+1/2, -y+1/2, z-1/2'

loop_
_atom_site_label
_atom_site_type_symbol
_atom_site_fract_x
_atom_site_fract_y
_atom_site_fract_z
_atom_site_U_iso_or_equiv
_atom_site_adp_type
_atom_site_occupancy
_atom_site_symmetry_multiplicity
_atom_site_calc_flag
_atom_site_refinement_flags
_atom_site_disorder_assembly
_atom_site_disorder_group
C1 C 0.91974(7) 0.6287(2) 0.97566(15) 0.0416(6) Uani 1 1 d . . .
H1A H 0.9449 0.5722 0.9842 0.062 Uiso 1 1 calc R . .
H1B H 0.9263 0.6766 1.0307 0.062 Uiso 1 1 calc R . .
H1C H 0.9137 0.6967 0.9292 0.062 Uiso 1 1 calc R . .
C2 C 0.82335(7) 0.6362(2) 0.91687(16) 0.0423(6) Uani 1 1 d . . .
H2A H 0.8167 0.6872 0.8628 0.063 Uiso 1 1 calc R . .
H2B H 0.8312 0.7012 0.9656 0.063 Uiso 1 1 calc R . .
H2C H 0.7976 0.5829 0.9085 0.063 Uiso 1 1 calc R . .
C3 C 0.76691(7) 0.2888(2) 0.88228(17) 0.0477(6) Uani 1 1 d . . .
H3A H 0.7681 0.3592 0.8426 0.071 Uiso 1 1 calc R . .
H3B H 0.7580 0.3315 0.9231 0.071 Uiso 1 1 calc R . .
H3C H 0.7456 0.2176 0.8478 0.071 Uiso 1 1 calc R . .
C4 C 0.81370(8) 0.0538(2) 1.00211(16) 0.0449(6) Uani 1 1 d . . .
H4A H 0.7894 -0.0013 0.9588 0.067 Uiso 1 1 calc R . .
H4B H 0.8067 0.0845 1.0484 0.067 Uiso 1 1 calc R . .
H4C H 0.8404 -0.0022 1.0282 0.067 Uiso 1 1 calc R . .
C5 C 0.94261(9) 0.0533(3) 1.08539(19) 0.0623(8) Uani 1 1 d . . .
H5A H 0.9164 0.0002 1.0472 0.093 Uiso 1 1 calc R . .
H5B H 0.9472 0.0501 1.1461 0.093 Uiso 1 1 calc R . .
H5C H 0.9681 0.0138 1.0830 0.093 Uiso 1 1 calc R . .
C6 C 0.98869(7) 0.3253(3) 1.12024(16) 0.0578(7) Uani 1 1 d . . .
H6A H 1.0131 0.2657 1.1277 0.087 Uiso 1 1 calc R . .
H6B H 0.9904 0.3435 1.1778 0.087 Uiso 1 1 calc R . .
H6C H 0.9903 0.4126 1.0933 0.087 Uiso 1 1 calc R . .
C7 C 0.85453(7) 0.5236(2) 0.77129(13) 0.0349(5) Uani 1 1 d . . .
H7A H 0.8815 0.5244 0.7646 0.042 Uiso 1 1 calc R . .
H7B H 0.8472 0.6199 0.7783 0.042 Uiso 1 1 calc R . .
C8 C 0.81768(7) 0.4600(2) 0.69211(14) 0.0351(5) Uani 1 1 d . . .
H8A H 0.7899 0.4691 0.6954 0.042 Uiso 1 1 calc R . .
H8B H 0.8141 0.5066 0.6379 0.042 Uiso 1 1 calc R . .
C9 C 0.80988(7) 0.0407(2) 0.80841(14) 0.0360(5) Uani 1 1 d . . .
H9A H 0.7891 0.0827 0.7515 0.043 Uiso 1 1 calc R . .
H9B H 0.7929 -0.0113 0.8316 0.043 Uiso 1 1 calc R . .
C10 C 0.84042(7) -0.0539(2) 0.79557(15) 0.0386(5) Uani 1 1 d . . .
H10B H 0.8598 -0.1013 0.8515 0.046 Uiso 1 1 calc R . .
H10A H 0.8236 -0.1247 0.7509 0.046 Uiso 1 1 calc R . .
C13 C 0.79588(8) 0.2498(3) 0.61550(14) 0.0478(6) Uani 1 1 d . . .
H13A H 0.7675 0.2558 0.6152 0.072 Uiso 1 1 calc R . .
H13B H 0.8041 0.1527 0.6170 0.072 Uiso 1 1 calc R . .
H13C H 0.7938 0.2934 0.5623 0.072 Uiso 1 1 calc R . .
C14 C 0.89520(8) -0.0580(3) 0.75166(17) 0.0519(7) Uani 1 1 d . . .
H14A H 0.9147 -0.1073 0.8058 0.078 Uiso 1 1 calc R . .
H14B H 0.9127 0.0003 0.7334 0.078 Uiso 1 1 calc R . .
H14C H 0.8785 -0.1248 0.7051 0.078 Uiso 1 1 calc R . .
C15 C 0.92554(8) 0.3142(3) 0.70908(15) 0.0545(7) Uani 1 1 d . . .
H15A H 0.9356 0.4102 0.7204 0.082 Uiso 1 1 calc R . .
H15B H 0.8957 0.3109 0.6602 0.082 Uiso 1 1 calc R . .
H15C H 0.9451 0.2606 0.6938 0.082 Uiso 1 1 calc R . .
C16 C 0.96677(6) 0.1792(2) 0.93146(13) 0.0339(5) Uani 1 1 d . . .
H11A H 0.9616 0.0808 0.9145 0.041 Uiso 1 1 calc R . .
H11B H 0.9950 0.1872 0.9860 0.041 Uiso 1 1 calc R . .
C17 C 0.96821(7) 0.2614(2) 0.85944(14) 0.0383(5) Uani 1 1 d . . .
H12A H 0.9767 0.3578 0.8789 0.046 Uiso 1 1 calc R . .
H12B H 0.9901 0.2217 0.8439 0.046 Uiso 1 1 calc R . .
Li1 Li 0.87488(10) 0.2428(3) 0.8255(2) 0.0280(7) Uani 1 1 d . . .
O1 O 0.86147(4) 0.44382(13) 0.84668(8) 0.0308(3) Uani 1 1 d . . .
O2 O 0.83514(4) 0.14552(13) 0.86921(9) 0.0307(3) Uani 1 1 d . . .
O3 O 0.93209(4) 0.23143(14) 0.94599(8) 0.0299(3) Uani 1 1 d . . .
O4 O 0.82819(4) 0.31845(14) 0.69094(8) 0.0317(3) Uani 1 1 d . . .
O5 O 0.86572(5) 0.02574(14) 0.76726(9) 0.0354(4) Uani 1 1 d . . .
O6 O 0.92604(4) 0.25770(14) 0.78562(9) 0.0328(3) Uani 1 1 d . . .
Si1 Si 0.876363(18) 0.35208(6) 1.04649(4) 0.02855(15) Uani 1 1 d . . .
Si2 Si 0.870598(18) 0.51540(5) 0.94313(4) 0.02636(15) Uani 1 1 d . . .
Si3 Si 0.822482(18) 0.20841(6) 0.94623(4) 0.02762(15) Uani 1 1 d . . .
Si4 Si 0.935238(18) 0.23682(6) 1.04696(4) 0.02958(16) Uani 1 1 d . . .

loop_
_atom_site_aniso_label
_atom_site_aniso_U_11
_atom_site_aniso_U_22
_atom_site_aniso_U_33
_atom_site_aniso_U_23
_atom_site_aniso_U_13
_atom_site_aniso_U_12
C1 0.0396(13) 0.0415(13) 0.0408(13) -0.0015(11) 0.0165(11) -0.0115(11)
C2 0.0451(14) 0.0305(12) 0.0615(15) 0.0046(11) 0.0336(12) 0.0061(10)
C3 0.0311(13) 0.0412(14) 0.0649(17) -0.0011(12) 0.0177(12) 0.0022(10)
C4 0.0510(15) 0.0417(14) 0.0485(15) 0.0040(11) 0.0288(12) -0.0089(11)
C5 0.0703(19) 0.0560(17) 0.088(2) 0.0384(15) 0.0605(17) 0.0335(14)
C6 0.0352(14) 0.088(2) 0.0418(14) -0.0127(14) 0.0114(11) 0.0005(14)
C7 0.0494(14) 0.0230(11) 0.0326(12) 0.0048(9) 0.0196(11) 0.0029(10)
C8 0.0397(13) 0.0338(12) 0.0315(12) 0.0071(9) 0.0165(10) 0.0101(10)
C9 0.0333(12) 0.0344(12) 0.0417(13) -0.0106(10) 0.0189(11) -0.0125(10)
C10 0.0426(13) 0.0277(12) 0.0458(14) -0.0061(10) 0.0209(11) -0.0076(10)
C13 0.0522(15) 0.0528(15) 0.0306(13) -0.0096(11) 0.0128(11) -0.0074(12)
C14 0.0579(16) 0.0476(15) 0.0619(17) -0.0138(13) 0.0380(14) 0.0046(12)
C15 0.0502(15) 0.0829(19) 0.0432(14) 0.0221(14) 0.0325(13) 0.0152(14)
C16 0.0244(11) 0.0469(13) 0.0325(12) 0.0020(10) 0.0151(9) 0.0066(10)
C17 0.0263(12) 0.0525(14) 0.0398(13) 0.0030(11) 0.0186(10) 0.0011(10)
Li1 0.0278(18) 0.0305(18) 0.0297(18) 0.0008(14) 0.0168(15) 0.0002(14)
O1 0.0424(8) 0.0222(7) 0.0259(7) 0.0014(6) 0.0143(7) 0.0030(6)
O2 0.0325(8) 0.0277(8) 0.0356(8) -0.0088(6) 0.0190(7) -0.0101(6)
O3 0.0218(7) 0.0433(9) 0.0269(8) 0.0011(6) 0.0135(6) 0.0064(6)
O4 0.0307(8) 0.0323(8) 0.0285(8) -0.0041(6) 0.0107(6) 0.0019(6)
O5 0.0406(9) 0.0290(8) 0.0441(9) -0.0026(7) 0.0263(8) 0.0011(7)
O6 0.0282(8) 0.0449(9) 0.0290(8) 0.0077(6) 0.0166(7) 0.0026(7)
Si1 0.0323(3) 0.0298(3) 0.0287(3) -0.0024(2) 0.0185(3) 0.0010(2)
Si2 0.0274(3) 0.0226(3) 0.0309(3) -0.0033(2) 0.0152(3) -0.0006(2)
Si3 0.0267(3) 0.0263(3) 0.0352(3) 0.0019(2) 0.0189(3) 0.0001(2)
Si4 0.0281(3) 0.0360(3) 0.0265(3) 0.0052(2) 0.0144(3) 0.0054(3)

loop_
_atom_type_symbol
_atom_type_description
_atom_type_scat_dispersion_real
_atom_type_scat_dispersion_imag
_atom_type_scat_source
C C 0.0033 0.0016 'International Tables Vol C Tables 4.2.6.8 and 6.1.1.4'
H H 0.0000 0.0000 'International Tables Vol C Tables 4.2.6.8 and 6.1.1.4'
O O 0.0106 0.0060 'International Tables Vol C Tables 4.2.6.8 and 6.1.1.4'
Li Li -0.0003 0.0001 'International Tables Vol C Tables 4.2.6.8 and 6.1.1.4'
Si Si 0.0817 0.0704 'International Tables Vol C Tables 4.2.6.8 and 6.1.1.4'

loop_
_geom_angle_atom_site_label_1
_geom_angle_atom_site_label_2
_geom_angle_atom_site_label_3
_geom_angle
_geom_angle_site_symmetry_1
_geom_angle_site_symmetry_3
_geom_angle_publ_flag
Si2 C1 H1A 109.5 . . ?
Si2 C1 H1B 109.5 . . ?
H1A C1 H1B 109.5 . . ?
Si2 C1 H1C 109.5 . . ?
H1A C1 H1C 109.5 . . ?
H1B C1 H1C 109.5 . . ?
Si2 C2 H2A 109.5 . . ?
Si2 C2 H2B 109.5 . . ?
H2A C2 H2B 109.5 . . ?
Si2 C2 H2C 109.5 . . ?
H2A C2 H2C 109.5 . . ?
H2B C2 H2C 109.5 . . ?
Si3 C3 H3A 109.5 . . ?
Si3 C3 H3B 109.5 . . ?
H3A C3 H3B 109.5 . . ?
Si3 C3 H3C 109.5 . . ?
H3A C3 H3C 109.5 . . ?
H3B C3 H3C 109.5 . . ?
Si3 C4 H4A 109.5 . . ?
Si3 C4 H4B 109.5 . . ?
H4A C4 H4B 109.5 . . ?
Si3 C4 H4C 109.5 . . ?
H4A C4 H4C 109.5 . . ?
H4B C4 H4C 109.5 . . ?
Si4 C5 H5A 109.5 . . ?
Si4 C5 H5B 109.5 . . ?
H5A C5 H5B 109.5 . . ?
Si4 C5 H5C 109.5 . . ?
H5A C5 H5C 109.5 . . ?
H5B C5 H5C 109.5 . . ?
Si4 C6 H6A 109.5 . . ?
Si4 C6 H6B 109.5 . . ?
H6A C6 H6B 109.5 . . ?
Si4 C6 H6C 109.5 . . ?
H6A C6 H6C 109.5 . . ?
H6B C6 H6C 109.5 . . ?
O1 C7 C8 108.18(17) . . ?
O1 C7 H7A 110.1 . . ?
C8 C7 H7A 110.1 . . ?
O1 C7 H7B 110.1 . . ?
C8 C7 H7B 110.1 . . ?
H7A C7 H7B 108.4 . . ?
O4 C8 C7 107.29(16) . . ?
O4 C8 H8A 110.3 . . ?
C7 C8 H8A 110.3 . . ?
O4 C8 H8B 110.3 . . ?
C7 C8 H8B 110.3 . . ?
H8A C8 H8B 108.5 . . ?
O2 C9 C10 108.37(17) . . ?
O2 C9 H9A 110.0 . . ?
C10 C9 H9A 110.0 . . ?
O2 C9 H9B 110.0 . . ?
C10 C9 H9B 110.0 . . ?
H9A C9 H9B 108.4 . . ?
O5 C10 C9 108.03(17) . . ?
O5 C10 H10B 110.1 . . ?
C9 C10 H10B 110.1 . . ?
O5 C10 H10A 110.1 . . ?
C9 C10 H10A 110.1 . . ?
H10B C10 H10A 108.4 . . ?
O4 C13 H13A 109.5 . . ?
O4 C13 H13B 109.5 . . ?
H13A C13 H13B 109.5 . . ?
O4 C13 H13C 109.5 . . ?
H13A C13 H13C 109.5 . . ?
H13B C13 H13C 109.5 . . ?
O5 C14 H14A 109.5 . . ?
O5 C14 H14B 109.5 . . ?
H14A C14 H14B 109.5 . . ?
O5 C14 H14C 109.5 . . ?
H14A C14 H14C 109.5 . . ?
H14B C14 H14C 109.5 . . ?
O6 C15 H15A 109.5 . . ?
O6 C15 H15B 109.5 . . ?
H15A C15 H15B 109.5 . . ?
O6 C15 H15C 109.5 . . ?
H15A C15 H15C 109.5 . . ?
H15B C15 H15C 109.5 . . ?
O3 C16 C17 108.28(17) . . ?
O3 C16 H11A 110.0 . . ?
C17 C16 H11A 110.0 . . ?
O3 C16 H11B 110.0 . . ?
C17 C16 H11B 110.0 . . ?
H11A C16 H11B 108.4 . . ?
O6 C17 C16 108.05(16) . . ?
O6 C17 H12A 110.1 . . ?
C16 C17 H12A 110.1 . . ?
O6 C17 H12B 110.1 . . ?
C16 C17 H12B 110.1 . . ?
H12A C17 H12B 108.4 . . ?
O2 Li1 O1 97.09(14) . . ?
O2 Li1 O3 95.52(14) . . ?
O1 Li1 O3 93.49(14) . . ?
O2 Li1 O6 156.32(18) . . ?
O1 Li1 O6 105.87(14) . . ?
O3 Li1 O6 77.63(12) . . ?
O2 Li1 O4 104.19(14) . . ?
O1 Li1 O4 76.17(12) . . ?
O3 Li1 O4 158.64(17) . . ?
O6 Li1 O4 87.16(12) . . ?
O2 Li1 O5 76.19(11) . . ?
O1 Li1 O5 160.82(18) . . ?
O3 Li1 O5 104.94(14) . . ?
O6 Li1 O5 83.65(12) . . ?
O4 Li1 O5 87.95(12) . . ?
C7 O1 Si2 122.93(12) . . ?
C7 O1 Li1 107.80(14) . . ?
Si2 O1 Li1 127.25(11) . . ?
C9 O2 Si3 122.49(12) . . ?
C9 O2 Li1 109.88(14) . . ?
Si3 O2 Li1 125.28(12) . . ?
C16 O3 Si4 122.45(12) . . ?
C16 O3 Li1 109.08(14) . . ?
Si4 O3 Li1 126.31(11) . . ?
C13 O4 C8 111.67(16) . . ?
C13 O4 Li1 131.97(16) . . ?
C8 O4 Li1 111.55(14) . . ?
C10 O5 C14 111.46(16) . . ?
C10 O5 Li1 109.46(14) . . ?
C14 O5 Li1 130.02(15) . . ?
C17 O6 C15 112.45(16) . . ?
C17 O6 Li1 111.44(14) . . ?
C15 O6 Li1 131.21(15) . . ?
Si3 Si1 Si4 96.33(3) . . ?
Si3 Si1 Si2 95.18(3) . . ?
Si4 Si1 Si2 95.27(3) . . ?
O1 Si2 C1 105.09(9) . . ?
O1 Si2 C2 106.20(9) . . ?
C1 Si2 C2 105.60(11) . . ?
O1 Si2 Si1 112.46(5) . . ?
C1 Si2 Si1 115.58(8) . . ?
C2 Si2 Si1 111.20(7) . . ?
O2 Si3 C3 105.09(10) . . ?
O2 Si3 C4 106.00(9) . . ?
C3 Si3 C4 105.33(11) . . ?
O2 Si3 Si1 112.75(5) . . ?
C3 Si3 Si1 115.49(8) . . ?
C4 Si3 Si1 111.42(8) . . ?
O3 Si4 C5 105.41(10) . . ?
O3 Si4 C6 105.78(9) . . ?
C5 Si4 C6 105.54(13) . . ?
O3 Si4 Si1 112.22(5) . . ?
C5 Si4 Si1 115.67(8) . . ?
C6 Si4 Si1 111.48(9) . . ?

loop_
_geom_bond_atom_site_label_1
_geom_bond_atom_site_label_2
_geom_bond_distance
_geom_bond_site_symmetry_2
_geom_bond_publ_flag
C1 Si2 1.875(2) . ?
C1 H1A 0.9800 . ?
C1 H1B 0.9800 . ?
C1 H1C 0.9800 . ?
C2 Si2 1.884(2) . ?
C2 H2A 0.9800 . ?
C2 H2B 0.9800 . ?
C2 H2C 0.9800 . ?
C3 Si3 1.877(2) . ?
C3 H3A 0.9800 . ?
C3 H3B 0.9800 . ?
C3 H3C 0.9800 . ?
C4 Si3 1.881(2) . ?
C4 H4A 0.9800 . ?
C4 H4B 0.9800 . ?
C4 H4C 0.9800 . ?
C5 Si4 1.874(2) . ?
C5 H5A 0.9800 . ?
C5 H5B 0.9800 . ?
C5 H5C 0.9800 . ?
C6 Si4 1.885(2) . ?
C6 H6A 0.9800 . ?
C6 H6B 0.9800 . ?
C6 H6C 0.9800 . ?
C7 O1 1.430(2) . ?
C7 C8 1.493(3) . ?
C7 H7A 0.9900 . ?
C7 H7B 0.9900 . ?
C8 O4 1.423(2) . ?
C8 H8A 0.9900 . ?
C8 H8B 0.9900 . ?
C9 O2 1.426(2) . ?
C9 C10 1.491(3) . ?
C9 H9A 0.9900 . ?
C9 H9B 0.9900 . ?
C10 O5 1.413(2) . ?
C10 H10B 0.9900 . ?
C10 H10A 0.9900 . ?
C13 O4 1.419(2) . ?
C13 H13A 0.9800 . ?
C13 H13B 0.9800 . ?
C13 H13C 0.9800 . ?
C14 O5 1.424(3) . ?
C14 H14A 0.9800 . ?
C14 H14B 0.9800 . ?
C14 H14C 0.9800 . ?
C15 O6 1.419(2) . ?
C15 H15A 0.9800 . ?
C15 H15B 0.9800 . ?
C15 H15C 0.9800 . ?
C16 O3 1.427(2) . ?
C16 C17 1.493(3) . ?
C16 H11A 0.9900 . ?
C16 H11B 0.9900 . ?
C17 O6 1.415(2) . ?
C17 H12A 0.9900 . ?
C17 H12B 0.9900 . ?
Li1 O2 2.076(3) . ?
Li1 O1 2.076(3) . ?
Li1 O3 2.091(3) . ?
Li1 O6 2.181(3) . ?
Li1 O4 2.235(3) . ?
Li1 O5 2.289(3) . ?
O1 Si2 1.6858(14) . ?
O2 Si3 1.6916(14) . ?
O3 Si4 1.6888(14) . ?
Si1 Si3 2.3175(8) . ?
Si1 Si4 2.3184(8) . ?
Si1 Si2 2.3186(8) . ?
